data_7132849
loop_
_publ_author_name
'Ma, Lei'
'Pan, Xiaowei'
'Hong, Dongjing'
'Fang, Huayi'
'Cui, Peng'

_publ_section_title
;
 A scandium metalloligand supported Ni(0) complex with a
 heterobimetallocycle: versatile reactivity with unsaturated bonds.
;
_journal_issue 31
_journal_name_full 'Chemical communications (Cambridge, England)'
_journal_page_first 4222
_journal_page_last 4225
_journal_paper_doi 10.1039/d4cc00547c
_journal_volume 60
_journal_year 2024
_chemical_formula_moiety 'C42 H56 N5 Ni P2 Sc, 1.5(C4 H8 O)'
_chemical_formula_sum 'C48 H68 N5 Ni O1.5 P2 Sc'
_chemical_formula_weight 904.68
_space_group_crystal_system triclinic
_space_group_IT_number 2
_space_group_name_Hall '-P 1'
_space_group_name_H-M_alt 'P -1'
_atom_sites_solution_hydrogens geom
_audit_creation_date 2023-12-20
_audit_creation_method
;
Olex2 1.5
(compiled 2022.04.07 svn.rca3783a0 for OlexSys, GUI svn.r6498)
;
_audit_update_record
;
2023-12-20 deposited with the CCDC.	2024-03-15 downloaded from the CCDC.
;
_cell_angle_alpha 77.96(3)
_cell_angle_beta 79.02(4)
_cell_angle_gamma 81.49(5)
_cell_formula_units_Z 2
_cell_length_a 10.142(14)
_cell_length_b 10.213(12)
_cell_length_c 23.78(3)
_cell_measurement_reflns_used 9890
_cell_measurement_temperature 293.15
_cell_measurement_theta_max 27.140
_cell_measurement_theta_min 2.642
_cell_volume 2350(5)
_computing_cell_refinement 'SAINT v8.37A (Bruker, 2015)'
_computing_data_collection 'Bruker SMART APEX II diffractometer'
_computing_data_reduction 'SAINT v8.37A (Bruker, 2015)'
_computing_molecular_graphics 'Olex2 1.5 (Dolomanov et al., 2009)'
_computing_publication_material 'Olex2 1.5 (Dolomanov et al., 2009)'
_computing_structure_refinement 'SHELXL 2019/3 (Sheldrick, 2015)'
_computing_structure_solution 'SHELXT 2014/5 (Sheldrick, 2014)'
_diffrn_ambient_temperature 293.15
_diffrn_detector 'CCD area detector'
_diffrn_measured_fraction_theta_full 0.998
_diffrn_measured_fraction_theta_max 0.996
_diffrn_measurement_device 'three-circle diffractometer'
_diffrn_measurement_device_type 'Bruker SMART APEX II 293K'
_diffrn_measurement_method '\f and \w scans'
_diffrn_radiation_monochromator graphite
_diffrn_radiation_probe x-ray
_diffrn_radiation_type MoK\a
_diffrn_radiation_wavelength 0.71073
_diffrn_reflns_av_R_equivalents 0.1307
_diffrn_reflns_av_unetI/netI 0.0680
_diffrn_reflns_Laue_measured_fraction_full 0.998
_diffrn_reflns_Laue_measured_fraction_max 0.996
_diffrn_reflns_limit_h_max 13
_diffrn_reflns_limit_h_min -13
_diffrn_reflns_limit_k_max 13
_diffrn_reflns_limit_k_min -13
_diffrn_reflns_limit_l_max 30
_diffrn_reflns_limit_l_min -30
_diffrn_reflns_number 94236
_diffrn_reflns_point_group_measured_fraction_full 0.998
_diffrn_reflns_point_group_measured_fraction_max 0.996
_diffrn_reflns_theta_full 25.242
_diffrn_reflns_theta_max 27.531
_diffrn_reflns_theta_min 2.647
_diffrn_source 'sealed X-ray tube'
_diffrn_source_target Mo
_exptl_absorpt_coefficient_mu 0.655
_exptl_absorpt_correction_T_max 0.7456
_exptl_absorpt_correction_T_min 0.5143
_exptl_absorpt_correction_type multi-scan
_exptl_absorpt_process_details
;
SADABS-2016/2 (Bruker,2016/2) was used for absorption correction.
wR2(int) was 0.0919 before and 0.0772 after correction.
The Ratio of minimum to maximum transmission is 0.6898.
The \l/2 correction factor is Not present.
;
_exptl_crystal_colour black
_exptl_crystal_colour_primary black
_exptl_crystal_density_diffrn 1.279
_exptl_crystal_description block
_exptl_crystal_F_000 964
_exptl_crystal_size_max 0.13
_exptl_crystal_size_mid 0.12
_exptl_crystal_size_min 0.1
_refine_diff_density_max 0.640
_refine_diff_density_min -0.363
_refine_diff_density_rms 0.084
_refine_ls_extinction_method none
_refine_ls_goodness_of_fit_ref 1.059
_refine_ls_hydrogen_treatment constr
_refine_ls_matrix_type full
_refine_ls_number_parameters 605
_refine_ls_number_reflns 10783
_refine_ls_number_restraints 300
_refine_ls_restrained_S_all 1.054
_refine_ls_R_factor_all 0.1134
_refine_ls_R_factor_gt 0.0662
_refine_ls_shift/su_max 0.000
_refine_ls_shift/su_mean 0.000
_refine_ls_structure_factor_coef Fsqd
_refine_ls_weighting_details 'w=1/[\s^2^(Fo^2^)+(0.0572P)^2^+5.3233P] where P=(Fo^2^+2Fc^2^)/3'
_refine_ls_weighting_scheme calc
_refine_ls_wR_factor_gt 0.1493
_refine_ls_wR_factor_ref 0.1748
_reflns_Friedel_coverage 0.000
_reflns_number_gt 7118
_reflns_number_total 10783
_reflns_threshold_expression 'I > 2\s(I)'
_cod_data_source_file d4cc00547c2.cif
_cod_data_source_block 4
_cod_depositor_comments 'Adding full bibliography for 7132845--7132851.cif.'
_cod_original_cell_volume 2349(5)
_cod_original_formula_sum 'C48 H68 N5 Ni O1.50 P2 Sc'
_cod_database_code 7132849
_shelx_shelxl_version_number 2019/3
_shelx_space_group_comment
;
The symmetry employed for this shelxl refinement is uniquely defined
by the following loop, which should always be used as a source of
symmetry information in preference to the above space-group names.
They are only intended as comments.
;
_shelx_estimated_absorpt_t_max 0.937
_shelx_estimated_absorpt_t_min 0.920
_olex2_refinement_description
;
1. Fixed Uiso
 At 1.2 times of:
  All C(H) groups, All C(H,H) groups
 At 1.5 times of:
  All C(H,H,H) groups
2. Restrained distances
 O2-C50 = O2-C47 = O2A-C50A = O2A-C47A = O1-C43 = O1-C46
 1.43 with sigma of 0.01
 C44-C43 = C45-C44 = C46-C45 = C48A-C47A = C49-C48 = C50-C49 = C50A-C49A =
 C49A-C48A = C48-C47
 1.54 with sigma of 0.01
 O1-C44 = O1-C45 = O2-C48 = O2-C49 = O2A-C48A = O2A-C49A
 2.426 with sigma of 0.02
 C43-C46 = C47-C50 = C50A-C47A
 2.336 with sigma of 0.02
 C47-C49 = C48-C50 = C50A-C48A = C47A-C49A = C43-C45 = C46-C44
 2.515 with sigma of 0.02
3. Uiso/Uaniso restraints and constraints
O1 \\sim C43 \\sim C46 \\sim C44 \\sim C45 \\sim O2 \\sim C50 \\sim C47 \\sim
C49 \\sim C48 \\sim C47A \\sim O2A \\sim C50A \\sim C49A \\sim C48A: within 2A
with sigma of 0.01 and sigma for terminal atoms of 0.02 within 2A
Uanis(C44) \\sim Ueq, Uanis(O1) \\sim Ueq, Uanis(C43) \\sim Ueq, Uanis(C46)
\\sim Ueq, Uanis(C45) \\sim Ueq: with sigma of 0.01 and sigma for terminal
atoms of 0.02
Uanis(C47) \\sim Ueq, Uanis(O2) \\sim Ueq, Uanis(C50) \\sim Ueq, Uanis(C49)
\\sim Ueq, Uanis(C48) \\sim Ueq, Uanis(C47A) \\sim Ueq, Uanis(O2A) \\sim Ueq,
Uanis(C50A) \\sim Ueq, Uanis(C49A) \\sim Ueq, Uanis(C48A) \\sim Ueq: with sigma
of 0.01 and sigma for terminal atoms of 0.02
4. Others
 Sof(O2A)=Sof(C50A)=Sof(H50C)=Sof(H50D)=Sof(C47A)=Sof(H47C)=Sof(H47D)=
 Sof(C49A)=Sof(H49C)=Sof(H49D)=Sof(C48A)=Sof(H48C)=Sof(H48D)=1-FVAR(1)
 Sof(O2)=Sof(C50)=Sof(H50A)=Sof(H50B)=Sof(C49)=Sof(H49A)=Sof(H49B)=Sof(C48)=
 Sof(H48A)=Sof(H48B)=Sof(C47)=Sof(H47A)=Sof(H47B)=FVAR(1)
 Fixed Sof: O1(0.5) C43(0.5) H43A(0.5) H43B(0.5) C44(0.5) H44A(0.5) H44B(0.5)
 C45(0.5) H45A(0.5) H45B(0.5) C46(0.5) H46A(0.5) H46B(0.5)
5.a Ternary CH refined with riding coordinates:
 C23(H23), C26(H26), C37(H37), C40(H40)
5.b Secondary CH2 refined with riding coordinates:
 C14(H14A,H14B), C15(H15A,H15B), C22(H22A,H22B), C29(H29A,H29B), C36(H36A,
 H36B), C50(H50A,H50B), C49(H49A,H49B), C48(H48A,H48B), C47(H47A,H47B),
 C43(H43A,H43B), C44(H44A,H44B), C45(H45A,H45B), C46(H46A,H46B), C50A(H50C,
 H50D), C47A(H47C,H47D), C49A(H49C,H49D), C48A(H48C,H48D)
5.c Aromatic/amide H refined with riding coordinates:
 C2(H2), C3(H3), C4(H4), C8(H8), C9(H9), C11(H11), C12(H12), C17(H17),
 C18(H18), C19(H19), C20(H20), C31(H31), C32(H32), C33(H33), C34(H34)
5.d Idealised Me refined as rotating group:
 C13(H13A,H13B,H13C), C24(H24A,H24B,H24C), C25(H25A,H25B,H25C), C27(H27A,H27B,
 H27C), C28(H28A,H28B,H28C), C38(H38A,H38B,H38C), C39(H39A,H39B,H39C), C41(H41A,
 H41B,H41C), C42(H42A,H42B,H42C)
;
_olex2_submission_special_instructions 'No special instructions were received'

loop_
_space_group_symop_operation_xyz
'x, y, z'
'-x, -y, -z'

loop_
_atom_site_label
_atom_site_type_symbol
_atom_site_fract_x
_atom_site_fract_y
_atom_site_fract_z
_atom_site_U_iso_or_equiv
_atom_site_adp_type
_atom_site_occupancy
_atom_site_site_symmetry_order
_atom_site_calc_flag
_atom_site_refinement_flags_posn
_atom_site_refinement_flags_adp
_atom_site_refinement_flags_occupancy
_atom_site_disorder_assembly
_atom_site_disorder_group
Ni1 Ni 0.18801(5) 0.53927(5) 0.33828(2) 0.02967(14) Uani 1 1 d . . . . .
Sc1 Sc 0.35395(8) 0.56259(8) 0.23993(3) 0.02896(18) Uani 1 1 d . . . . .
P1 P 0.27252(11) 0.33460(11) 0.36304(5) 0.0329(2) Uani 1 1 d . . . . .
P2 P 0.00652(11) 0.59239(11) 0.30117(5) 0.0321(2) Uani 1 1 d . . . . .
N1 N 0.4917(3) 0.7282(3) 0.22713(15) 0.0337(8) Uani 1 1 d . . . . .
N5 N 0.3089(3) 0.6595(3) 0.31422(15) 0.0337(8) Uani 1 1 d . . . . .
N2 N 0.4909(4) 0.5764(4) 0.14922(15) 0.0349(8) Uani 1 1 d . . . . .
N4 N 0.4749(3) 0.3763(3) 0.26479(14) 0.0323(7) Uani 1 1 d . . . . .
N3 N 0.1822(3) 0.5613(4) 0.19603(14) 0.0337(8) Uani 1 1 d . . . . .
C1 C 0.4712(4) 0.8053(4) 0.26911(19) 0.0350(9) Uani 1 1 d . . . . .
C2 C 0.5402(5) 0.9187(5) 0.2594(2) 0.0443(11) Uani 1 1 d . . . . .
H2 H 0.523891 0.974870 0.286695 0.053 Uiso 1 1 calc R U . . .
C3 C 0.6316(5) 0.9465(5) 0.2097(2) 0.0516(13) Uani 1 1 d . . . . .
H3 H 0.676365 1.022876 0.202816 0.062 Uiso 1 1 calc R U . . .
C4 C 0.6582(5) 0.8619(5) 0.1693(2) 0.0494(12) Uani 1 1 d . . . . .
H4 H 0.722990 0.878062 0.136008 0.059 Uiso 1 1 calc R U . . .
C5 C 0.5857(4) 0.7531(4) 0.18007(19) 0.0377(10) Uani 1 1 d . . . . .
C6 C 0.3739(4) 0.7543(4) 0.32034(18) 0.0332(9) Uani 1 1 d . . . . .
C7 C 0.3541(4) 0.8012(4) 0.37720(19) 0.0353(9) Uani 1 1 d . . . . .
C8 C 0.2313(5) 0.7914(5) 0.4139(2) 0.0465(11) Uani 1 1 d . . . . .
H8 H 0.160661 0.763707 0.401124 0.056 Uiso 1 1 calc R U . . .
C9 C 0.2107(5) 0.8215(6) 0.4688(2) 0.0512(12) Uani 1 1 d . . . . .
H9 H 0.126190 0.814466 0.491943 0.061 Uiso 1 1 calc R U . . .
C10 C 0.3122(5) 0.8619(5) 0.4906(2) 0.0467(11) Uani 1 1 d . . . . .
C11 C 0.4346(5) 0.8719(5) 0.4543(2) 0.0489(12) Uani 1 1 d . . . . .
H11 H 0.504897 0.899288 0.467472 0.059 Uiso 1 1 calc R U . . .
C12 C 0.4566(5) 0.8424(5) 0.3988(2) 0.0428(11) Uani 1 1 d . . . . .
H12 H 0.540939 0.850223 0.375586 0.051 Uiso 1 1 calc R U . . .
C13 C 0.2915(7) 0.8889(7) 0.5521(2) 0.0727(18) Uani 1 1 d . . . . .
H13A H 0.226194 0.966352 0.555594 0.109 Uiso 1 1 calc R U . . .
H13B H 0.375683 0.905534 0.560598 0.109 Uiso 1 1 calc R U . . .
H13C H 0.259372 0.812031 0.579164 0.109 Uiso 1 1 calc R U . . .
C14 C 0.6128(5) 0.6466(5) 0.1432(2) 0.0414(10) Uani 1 1 d . . . . .
H14A H 0.639036 0.687532 0.102705 0.050 Uiso 1 1 calc R U . . .
H14B H 0.687080 0.581590 0.154942 0.050 Uiso 1 1 calc R U . . .
C15 C 0.5272(5) 0.4357(5) 0.13828(19) 0.0399(10) Uani 1 1 d . . . . .
H15A H 0.563718 0.438746 0.097301 0.048 Uiso 1 1 calc R U . . .
H15B H 0.445876 0.390778 0.146935 0.048 Uiso 1 1 calc R U . . .
C16 C 0.6282(4) 0.3551(4) 0.17400(19) 0.0366(9) Uani 1 1 d . . . . .
C17 C 0.7530(5) 0.3051(5) 0.1454(2) 0.0482(12) Uani 1 1 d . . . . .
H17 H 0.769867 0.321725 0.104834 0.058 Uiso 1 1 calc R U . . .
C18 C 0.8525(5) 0.2315(5) 0.1754(3) 0.0538(13) Uani 1 1 d . . . . .
H18 H 0.934618 0.198431 0.155576 0.065 Uiso 1 1 calc R U . . .
C19 C 0.8270(5) 0.2090(5) 0.2346(2) 0.0478(12) Uani 1 1 d . . . . .
H19 H 0.894062 0.162509 0.255309 0.057 Uiso 1 1 calc R U . . .
C20 C 0.7035(5) 0.2536(5) 0.2647(2) 0.0417(10) Uani 1 1 d . . . . .
H20 H 0.688526 0.233354 0.305193 0.050 Uiso 1 1 calc R U . . .
C21 C 0.5997(4) 0.3287(4) 0.23569(18) 0.0323(9) Uani 1 1 d . . . . .
C22 C 0.4500(4) 0.3100(5) 0.32613(18) 0.0356(9) Uani 1 1 d . . . . .
H22A H 0.506983 0.343525 0.347171 0.043 Uiso 1 1 calc R U . . .
H22B H 0.477196 0.214157 0.328479 0.043 Uiso 1 1 calc R U . . .
C23 C 0.3023(5) 0.2934(5) 0.4397(2) 0.0480(12) Uani 1 1 d . . . . .
H23 H 0.366333 0.211424 0.443352 0.058 Uiso 1 1 calc R U . . .
C24 C 0.1777(9) 0.2646(10) 0.4840(3) 0.112(3) Uani 1 1 d . . . . .
H24A H 0.113140 0.343580 0.482205 0.168 Uiso 1 1 calc R U . . .
H24B H 0.201649 0.239939 0.522276 0.168 Uiso 1 1 calc R U . . .
H24C H 0.138933 0.191843 0.475733 0.168 Uiso 1 1 calc R U . . .
C25 C 0.3679(7) 0.4032(7) 0.4542(2) 0.0700(17) Uani 1 1 d . . . . .
H25A H 0.445935 0.422923 0.425326 0.105 Uiso 1 1 calc R U . . .
H25B H 0.394819 0.373462 0.491849 0.105 Uiso 1 1 calc R U . . .
H25C H 0.304576 0.482914 0.454774 0.105 Uiso 1 1 calc R U . . .
C26 C 0.2126(5) 0.1799(5) 0.3514(2) 0.0448(11) Uani 1 1 d . . . . .
H26 H 0.267906 0.102085 0.370172 0.054 Uiso 1 1 calc R U . . .
C27 C 0.2351(6) 0.1751(6) 0.2863(3) 0.0612(15) Uani 1 1 d . . . . .
H27A H 0.180457 0.249123 0.266773 0.092 Uiso 1 1 calc R U . . .
H27B H 0.210219 0.091756 0.281211 0.092 Uiso 1 1 calc R U . . .
H27C H 0.328651 0.181529 0.270150 0.092 Uiso 1 1 calc R U . . .
C28 C 0.0660(6) 0.1638(6) 0.3772(3) 0.0675(17) Uani 1 1 d . . . . .
H28A H 0.052299 0.163126 0.418329 0.101 Uiso 1 1 calc R U . . .
H28B H 0.043814 0.080580 0.370693 0.101 Uiso 1 1 calc R U . . .
H28C H 0.008925 0.237599 0.358904 0.101 Uiso 1 1 calc R U . . .
C29 C 0.4017(5) 0.6602(5) 0.1086(2) 0.0449(11) Uani 1 1 d . . . . .
H29A H 0.458106 0.694772 0.072266 0.054 Uiso 1 1 calc R U . . .
H29B H 0.356483 0.736908 0.125511 0.054 Uiso 1 1 calc R U . . .
C30 C 0.2969(5) 0.5875(5) 0.09515(19) 0.0421(11) Uani 1 1 d . . . . .
C31 C 0.3052(6) 0.5684(6) 0.0382(2) 0.0591(15) Uani 1 1 d . . . . .
H31 H 0.377297 0.598107 0.010246 0.071 Uiso 1 1 calc R U . . .
C32 C 0.2099(6) 0.5067(7) 0.0219(2) 0.0672(17) Uani 1 1 d . . . . .
H32 H 0.218098 0.493325 -0.016133 0.081 Uiso 1 1 calc R U . . .
C33 C 0.1034(6) 0.4659(7) 0.0632(2) 0.0660(16) Uani 1 1 d . . . . .
H33 H 0.037140 0.425767 0.052975 0.079 Uiso 1 1 calc R U . . .
C34 C 0.0929(5) 0.4837(6) 0.1203(2) 0.0526(13) Uani 1 1 d . . . . .
H34 H 0.019064 0.455003 0.147470 0.063 Uiso 1 1 calc R U . . .
C35 C 0.1890(5) 0.5431(5) 0.13860(19) 0.0384(10) Uani 1 1 d . . . . .
C36 C 0.0454(4) 0.5423(5) 0.22899(19) 0.0386(10) Uani 1 1 d . . . . .
H36A H 0.032883 0.447932 0.234333 0.046 Uiso 1 1 calc R U . . .
H36B H -0.019914 0.593379 0.205456 0.046 Uiso 1 1 calc R U . . .
C37 C -0.1479(4) 0.5091(5) 0.3324(2) 0.0394(10) Uani 1 1 d . . . . .
H37 H -0.125367 0.416348 0.325701 0.047 Uiso 1 1 calc R U . . .
C38 C -0.1821(6) 0.4973(6) 0.3981(2) 0.0603(15) Uani 1 1 d . . . . .
H38A H -0.101295 0.468402 0.414859 0.090 Uiso 1 1 calc R U . . .
H38B H -0.245690 0.432649 0.413641 0.090 Uiso 1 1 calc R U . . .
H38C H -0.221026 0.583352 0.407364 0.090 Uiso 1 1 calc R U . . .
C39 C -0.2711(5) 0.5647(6) 0.3036(3) 0.0602(15) Uani 1 1 d . . . . .
H39A H -0.306422 0.651038 0.313487 0.090 Uiso 1 1 calc R U . . .
H39B H -0.338989 0.503916 0.317008 0.090 Uiso 1 1 calc R U . . .
H39C H -0.245826 0.574383 0.262037 0.090 Uiso 1 1 calc R U . . .
C40 C -0.0581(5) 0.7733(5) 0.2817(2) 0.0434(11) Uani 1 1 d . . . . .
H40 H -0.133325 0.779010 0.260490 0.052 Uiso 1 1 calc R U . . .
C41 C -0.1118(6) 0.8357(5) 0.3357(3) 0.0631(15) Uani 1 1 d . . . . .
H41A H -0.180310 0.784792 0.360390 0.095 Uiso 1 1 calc R U . . .
H41B H -0.149882 0.927009 0.324112 0.095 Uiso 1 1 calc R U . . .
H41C H -0.039222 0.834423 0.356492 0.095 Uiso 1 1 calc R U . . .
C42 C 0.0510(6) 0.8526(5) 0.2412(3) 0.0672(17) Uani 1 1 d . . . . .
H42A H 0.125631 0.849583 0.261133 0.101 Uiso 1 1 calc R U . . .
H42B H 0.014153 0.944583 0.230120 0.101 Uiso 1 1 calc R U . . .
H42C H 0.081690 0.813444 0.206985 0.101 Uiso 1 1 calc R U . . .
O2 O 0.325(2) 0.161(2) 0.1276(8) 0.185(4) Uani 0.489(13) 1 d D U P A 1
C50 C 0.246(2) 0.077(3) 0.1094(13) 0.185(4) Uani 0.489(13) 1 d D U P A 1
H50A H 0.165999 0.129582 0.096035 0.221 Uiso 0.489(13) 1 calc R U P A 1
H50B H 0.216806 0.005595 0.141503 0.221 Uiso 0.489(13) 1 calc R U P A 1
C49 C 0.339(3) 0.016(2) 0.0588(12) 0.181(4) Uani 0.489(13) 1 d D U P A 1
H49A H 0.392935 -0.065979 0.073527 0.217 Uiso 0.489(13) 1 calc R U P A 1
H49B H 0.286886 -0.002344 0.031653 0.217 Uiso 0.489(13) 1 calc R U P A 1
C48 C 0.429(3) 0.131(3) 0.0299(9) 0.179(5) Uani 0.489(13) 1 d D U P A 1
H48A H 0.516299 0.095600 0.011093 0.215 Uiso 0.489(13) 1 calc R U P A 1
H48B H 0.385144 0.197229 0.001652 0.215 Uiso 0.489(13) 1 calc R U P A 1
C47 C 0.440(3) 0.189(3) 0.0831(12) 0.181(5) Uani 0.489(13) 1 d D U P A 1
H47A H 0.523004 0.149413 0.097709 0.217 Uiso 0.489(13) 1 calc R U P A 1
H47B H 0.443149 0.285943 0.071960 0.217 Uiso 0.489(13) 1 calc R U P A 1
O1 O 0.110(2) 1.045(3) -0.0451(10) 0.211(7) Uani 0.5 1 d D U P B -1
C43 C 0.096(3) 0.911(2) -0.0135(15) 0.206(7) Uani 0.5 1 d D U P B -1
H43A H 0.183919 0.865968 -0.005971 0.247 Uiso 0.5 1 calc R U P B -1
H43B H 0.060816 0.860564 -0.036473 0.247 Uiso 0.5 1 calc R U P B -1
C44 C -0.001(4) 0.916(3) 0.0449(12) 0.208(8) Uani 0.5 1 d D U P B -1
H44A H -0.066049 0.851479 0.051820 0.250 Uiso 0.5 1 calc R U P B -1
H44B H 0.048557 0.897969 0.077368 0.250 Uiso 0.5 1 calc R U P B -1
C45 C -0.071(3) 1.062(4) 0.0359(14) 0.205(8) Uani 0.5 1 d D U P B -1
H45A H -0.064639 1.104366 0.068098 0.246 Uiso 0.5 1 calc R U P B -1
H45B H -0.165247 1.062772 0.033672 0.246 Uiso 0.5 1 calc R U P B -1
C46 C 0.004(3) 1.137(2) -0.0219(15) 0.208(7) Uani 0.5 1 d D U P B -1
H46A H -0.057787 1.170307 -0.049404 0.249 Uiso 0.5 1 calc R U P B -1
H46B H 0.041749 1.213114 -0.014950 0.249 Uiso 0.5 1 calc R U P B -1
O2A O 0.305(2) 0.041(2) 0.1398(7) 0.186(4) Uani 0.511(13) 1 d D U P A 2
C50A C 0.255(3) 0.025(3) 0.0895(10) 0.181(5) Uani 0.511(13) 1 d D U P A 2
H50C H 0.158458 0.051114 0.094159 0.217 Uiso 0.511(13) 1 calc R U P A 2
H50D H 0.272378 -0.068467 0.085009 0.217 Uiso 0.511(13) 1 calc R U P A 2
C47A C 0.403(3) 0.135(3) 0.1242(9) 0.185(4) Uani 0.511(13) 1 d D U P A 2
H47C H 0.480082 0.101417 0.143564 0.221 Uiso 0.511(13) 1 calc R U P A 2
H47D H 0.363051 0.220269 0.135683 0.221 Uiso 0.511(13) 1 calc R U P A 2
C49A C 0.327(3) 0.115(3) 0.0347(8) 0.179(4) Uani 0.511(13) 1 d D U P A 2
H49C H 0.266542 0.193350 0.021128 0.215 Uiso 0.511(13) 1 calc R U P A 2
H49D H 0.359146 0.064828 0.003313 0.215 Uiso 0.511(13) 1 calc R U P A 2
C48A C 0.446(3) 0.155(4) 0.0575(10) 0.180(4) Uani 0.511(13) 1 d D U P A 2
H48C H 0.528681 0.098252 0.047290 0.216 Uiso 0.511(13) 1 calc R U P A 2
H48D H 0.459897 0.248457 0.041189 0.216 Uiso 0.511(13) 1 calc R U P A 2

loop_
_atom_site_aniso_label
_atom_site_aniso_U_11
_atom_site_aniso_U_22
_atom_site_aniso_U_33
_atom_site_aniso_U_23
_atom_site_aniso_U_13
_atom_site_aniso_U_12
Ni1 0.0267(3) 0.0322(3) 0.0310(3) -0.0068(2) -0.0041(2) -0.0056(2)
Sc1 0.0280(4) 0.0299(4) 0.0297(4) -0.0055(3) -0.0047(3) -0.0056(3)
P1 0.0321(5) 0.0340(6) 0.0307(5) -0.0036(4) -0.0032(4) -0.0039(4)
P2 0.0269(5) 0.0335(6) 0.0360(6) -0.0067(4) -0.0053(4) -0.0039(4)
N1 0.0297(18) 0.0331(18) 0.0378(19) -0.0050(15) -0.0030(14) -0.0082(14)
N5 0.0285(17) 0.0335(19) 0.042(2) -0.0087(15) -0.0093(15) -0.0045(14)
N2 0.0335(18) 0.038(2) 0.0327(18) -0.0045(15) -0.0029(14) -0.0095(15)
N4 0.0300(18) 0.0352(19) 0.0289(17) -0.0045(14) -0.0023(14) -0.0002(14)
N3 0.0314(18) 0.041(2) 0.0299(17) -0.0076(15) -0.0048(14) -0.0063(15)
C1 0.032(2) 0.031(2) 0.043(2) -0.0047(18) -0.0108(18) -0.0040(17)
C2 0.049(3) 0.036(2) 0.052(3) -0.010(2) -0.011(2) -0.013(2)
C3 0.061(3) 0.036(3) 0.060(3) -0.004(2) -0.006(3) -0.026(2)
C4 0.050(3) 0.049(3) 0.049(3) -0.004(2) 0.002(2) -0.023(2)
C5 0.034(2) 0.038(2) 0.041(2) -0.0009(19) -0.0054(18) -0.0129(18)
C6 0.031(2) 0.030(2) 0.040(2) -0.0084(17) -0.0090(17) -0.0026(17)
C7 0.034(2) 0.030(2) 0.043(2) -0.0065(18) -0.0105(18) -0.0035(17)
C8 0.034(2) 0.062(3) 0.049(3) -0.017(2) -0.007(2) -0.013(2)
C9 0.042(3) 0.066(3) 0.048(3) -0.019(2) 0.003(2) -0.015(2)
C10 0.055(3) 0.049(3) 0.042(3) -0.014(2) -0.007(2) -0.017(2)
C11 0.047(3) 0.056(3) 0.053(3) -0.016(2) -0.014(2) -0.018(2)
C12 0.032(2) 0.049(3) 0.052(3) -0.016(2) -0.007(2) -0.010(2)
C13 0.080(4) 0.105(5) 0.044(3) -0.027(3) -0.003(3) -0.034(4)
C14 0.037(2) 0.046(3) 0.040(2) -0.005(2) 0.0011(19) -0.014(2)
C15 0.043(3) 0.044(3) 0.035(2) -0.0119(19) -0.0011(19) -0.012(2)
C16 0.037(2) 0.036(2) 0.038(2) -0.0114(18) -0.0016(18) -0.0060(18)
C17 0.047(3) 0.044(3) 0.047(3) -0.012(2) 0.013(2) -0.006(2)
C18 0.035(3) 0.047(3) 0.071(4) -0.016(3) 0.012(2) 0.001(2)
C19 0.035(2) 0.040(3) 0.069(3) -0.013(2) -0.008(2) -0.002(2)
C20 0.037(2) 0.041(3) 0.048(3) -0.009(2) -0.008(2) -0.0050(19)
C21 0.030(2) 0.031(2) 0.036(2) -0.0084(17) -0.0029(17) -0.0044(16)
C22 0.029(2) 0.040(2) 0.035(2) -0.0040(18) -0.0049(17) -0.0024(18)
C23 0.059(3) 0.046(3) 0.033(2) 0.000(2) -0.008(2) 0.001(2)
C24 0.111(6) 0.185(9) 0.041(3) -0.009(4) 0.011(4) -0.065(6)
C25 0.087(5) 0.086(5) 0.044(3) -0.018(3) -0.021(3) -0.011(4)
C26 0.044(3) 0.032(2) 0.058(3) -0.008(2) -0.007(2) -0.007(2)
C27 0.070(4) 0.055(3) 0.070(4) -0.029(3) -0.012(3) -0.018(3)
C28 0.050(3) 0.054(3) 0.097(5) -0.016(3) 0.000(3) -0.019(3)
C29 0.048(3) 0.048(3) 0.036(2) 0.006(2) -0.009(2) -0.011(2)
C30 0.044(3) 0.052(3) 0.030(2) -0.0030(19) -0.0109(19) -0.008(2)
C31 0.054(3) 0.087(4) 0.034(3) -0.002(3) -0.006(2) -0.016(3)
C32 0.072(4) 0.104(5) 0.034(3) -0.017(3) -0.013(3) -0.024(4)
C33 0.066(4) 0.101(5) 0.042(3) -0.019(3) -0.016(3) -0.027(3)
C34 0.049(3) 0.072(4) 0.041(3) -0.011(2) -0.011(2) -0.017(3)
C35 0.038(2) 0.045(3) 0.033(2) -0.0054(19) -0.0113(18) -0.0048(19)
C36 0.029(2) 0.053(3) 0.037(2) -0.013(2) -0.0090(18) -0.0046(19)
C37 0.032(2) 0.040(2) 0.047(3) -0.008(2) -0.0052(19) -0.0071(19)
C38 0.056(3) 0.072(4) 0.052(3) -0.014(3) 0.009(3) -0.022(3)
C39 0.032(3) 0.062(3) 0.090(4) -0.016(3) -0.016(3) -0.008(2)
C40 0.041(3) 0.039(2) 0.047(3) -0.002(2) -0.009(2) -0.002(2)
C41 0.073(4) 0.041(3) 0.073(4) -0.016(3) -0.007(3) 0.005(3)
C42 0.065(4) 0.041(3) 0.080(4) 0.008(3) 0.004(3) -0.004(3)
O2 0.188(6) 0.186(6) 0.186(6) -0.037(5) -0.030(5) -0.035(5)
C50 0.185(6) 0.186(6) 0.187(6) -0.035(5) -0.029(5) -0.035(5)
C49 0.185(6) 0.182(6) 0.182(6) -0.043(5) -0.025(5) -0.036(5)
C48 0.180(6) 0.185(6) 0.180(6) -0.044(5) -0.022(5) -0.035(5)
C47 0.182(6) 0.185(6) 0.181(6) -0.038(5) -0.025(5) -0.038(5)
O1 0.208(9) 0.204(9) 0.208(8) -0.038(6) -0.019(6) -0.003(6)
C43 0.208(9) 0.202(9) 0.203(9) -0.042(7) -0.025(7) -0.013(7)
C44 0.207(9) 0.208(9) 0.208(9) -0.041(7) -0.031(7) -0.018(7)
C45 0.205(9) 0.204(9) 0.206(9) -0.048(7) -0.029(7) -0.016(7)
C46 0.207(9) 0.205(9) 0.208(9) -0.046(7) -0.027(7) -0.012(7)
O2A 0.189(6) 0.187(6) 0.187(6) -0.031(5) -0.034(5) -0.039(5)
C50A 0.185(6) 0.184(6) 0.183(6) -0.041(5) -0.030(5) -0.038(5)
C47A 0.183(6) 0.187(6) 0.187(6) -0.033(5) -0.031(5) -0.035(5)
C49A 0.182(6) 0.183(6) 0.178(6) -0.042(5) -0.028(5) -0.034(5)
C48A 0.180(6) 0.185(6) 0.182(6) -0.042(5) -0.024(5) -0.039(5)

loop_
_atom_type_symbol
_atom_type_description
_atom_type_scat_dispersion_real
_atom_type_scat_dispersion_imag
_atom_type_scat_source
C C 0.0033 0.0016 'International Tables Vol C Tables 4.2.6.8 and 6.1.1.4'
H H 0.0000 0.0000 'International Tables Vol C Tables 4.2.6.8 and 6.1.1.4'
N N 0.0061 0.0033 'International Tables Vol C Tables 4.2.6.8 and 6.1.1.4'
Ni Ni 0.3393 1.1124 'International Tables Vol C Tables 4.2.6.8 and 6.1.1.4'
O O 0.0106 0.0060 'International Tables Vol C Tables 4.2.6.8 and 6.1.1.4'
P P 0.1023 0.0942 'International Tables Vol C Tables 4.2.6.8 and 6.1.1.4'
Sc Sc 0.2519 0.3716 'International Tables Vol C Tables 4.2.6.8 and 6.1.1.4'

loop_
_geom_angle_atom_site_label_1
_geom_angle_atom_site_label_2
_geom_angle_atom_site_label_3
_geom_angle
_geom_angle_site_symmetry_1
_geom_angle_site_symmetry_3
_geom_angle_publ_flag
P1 Ni1 Sc1 90.68(6) . . ?
P2 Ni1 Sc1 96.26(10) . . ?
P2 Ni1 P1 122.87(6) . . ?
N5 Ni1 Sc1 54.82(12) . . ?
N5 Ni1 P1 115.09(14) . . ?
N5 Ni1 P2 114.88(14) . . ?
N1 Sc1 Ni1 113.59(11) . . ?
N1 Sc1 N2 70.31(14) . . ?
N5 Sc1 Ni1 43.20(11) . . ?
N5 Sc1 N1 70.39(14) . . ?
N5 Sc1 N2 140.65(14) . . ?
N5 Sc1 N3 115.52(14) . . ?
N2 Sc1 Ni1 175.71(9) . . ?
N4 Sc1 Ni1 94.11(11) . . ?
N4 Sc1 N1 106.07(16) . . ?
N4 Sc1 N5 106.57(15) . . ?
N4 Sc1 N2 86.30(14) . . ?
N4 Sc1 N3 118.78(15) . . ?
N3 Sc1 Ni1 88.36(13) . . ?
N3 Sc1 N1 128.41(14) . . ?
N3 Sc1 N2 87.70(16) . . ?
C22 P1 Ni1 110.21(15) . . ?
C22 P1 C23 98.7(2) . . ?
C22 P1 C26 99.0(2) . . ?
C23 P1 Ni1 112.93(17) . . ?
C23 P1 C26 104.4(2) . . ?
C26 P1 Ni1 127.27(18) . . ?
C36 P2 Ni1 106.41(16) . . ?
C36 P2 C37 100.1(2) . . ?
C36 P2 C40 101.5(2) . . ?
C37 P2 Ni1 122.32(17) . . ?
C37 P2 C40 103.8(2) . . ?
C40 P2 Ni1 119.18(17) . . ?
C1 N1 Sc1 117.3(3) . . ?
C5 N1 Sc1 122.4(3) . . ?
C5 N1 C1 120.3(4) . . ?
Ni1 N5 Sc1 81.98(15) . . ?
C6 N5 Ni1 154.2(3) . . ?
C6 N5 Sc1 123.7(3) . . ?
C14 N2 Sc1 114.4(3) . . ?
C14 N2 C15 111.9(3) . . ?
C14 N2 C29 107.7(3) . . ?
C15 N2 Sc1 106.8(2) . . ?
C15 N2 C29 112.4(4) . . ?
C29 N2 Sc1 103.4(3) . . ?
C21 N4 Sc1 127.5(3) . . ?
C21 N4 C22 112.3(3) . . ?
C22 N4 Sc1 117.3(3) . . ?
C35 N3 Sc1 126.6(3) . . ?
C35 N3 C36 109.7(3) . . ?
C36 N3 Sc1 121.8(3) . . ?
N1 C1 C2 119.1(4) . . ?
N1 C1 C6 112.5(4) . . ?
C2 C1 C6 128.3(4) . . ?
C1 C2 H2 120.2 . . ?
C3 C2 C1 119.7(4) . . ?
C3 C2 H2 120.2 . . ?
C2 C3 H3 119.8 . . ?
C2 C3 C4 120.5(4) . . ?
C4 C3 H3 119.8 . . ?
C3 C4 H4 121.1 . . ?
C5 C4 C3 117.8(4) . . ?
C5 C4 H4 121.1 . . ?
N1 C5 C4 122.3(4) . . ?
N1 C5 C14 114.0(4) . . ?
C4 C5 C14 123.5(4) . . ?
N5 C6 C1 115.3(4) . . ?
N5 C6 C7 121.0(4) . . ?
C1 C6 C7 123.6(4) . . ?
C8 C7 C6 119.0(4) . . ?
C8 C7 C12 116.6(4) . . ?
C12 C7 C6 124.0(4) . . ?
C7 C8 H8 119.1 . . ?
C9 C8 C7 121.8(4) . . ?
C9 C8 H8 119.1 . . ?
C8 C9 H9 119.1 . . ?
C8 C9 C10 121.8(5) . . ?
C10 C9 H9 119.1 . . ?
C9 C10 C13 121.8(5) . . ?
C11 C10 C9 116.7(4) . . ?
C11 C10 C13 121.4(5) . . ?
C10 C11 H11 119.0 . . ?
C10 C11 C12 122.1(4) . . ?
C12 C11 H11 119.0 . . ?
C7 C12 H12 119.5 . . ?
C11 C12 C7 121.0(4) . . ?
C11 C12 H12 119.5 . . ?
C10 C13 H13A 109.5 . . ?
C10 C13 H13B 109.5 . . ?
C10 C13 H13C 109.5 . . ?
H13A C13 H13B 109.5 . . ?
H13A C13 H13C 109.5 . . ?
H13B C13 H13C 109.5 . . ?
N2 C14 C5 111.0(4) . . ?
N2 C14 H14A 109.4 . . ?
N2 C14 H14B 109.4 . . ?
C5 C14 H14A 109.4 . . ?
C5 C14 H14B 109.4 . . ?
H14A C14 H14B 108.0 . . ?
N2 C15 H15A 109.0 . . ?
N2 C15 H15B 109.0 . . ?
N2 C15 C16 113.0(4) . . ?
H15A C15 H15B 107.8 . . ?
C16 C15 H15A 109.0 . . ?
C16 C15 H15B 109.0 . . ?
C17 C16 C15 118.8(4) . . ?
C17 C16 C21 119.8(4) . . ?
C21 C16 C15 121.5(4) . . ?
C16 C17 H17 118.9 . . ?
C18 C17 C16 122.1(5) . . ?
C18 C17 H17 118.9 . . ?
C17 C18 H18 120.8 . . ?
C19 C18 C17 118.4(4) . . ?
C19 C18 H18 120.8 . . ?
C18 C19 H19 119.3 . . ?
C18 C19 C20 121.4(5) . . ?
C20 C19 H19 119.3 . . ?
C19 C20 H20 119.0 . . ?
C19 C20 C21 121.9(5) . . ?
C21 C20 H20 119.0 . . ?
N4 C21 C16 120.4(4) . . ?
N4 C21 C20 123.3(4) . . ?
C20 C21 C16 116.4(4) . . ?
P1 C22 H22A 108.5 . . ?
P1 C22 H22B 108.5 . . ?
N4 C22 P1 115.0(3) . . ?
N4 C22 H22A 108.5 . . ?
N4 C22 H22B 108.5 . . ?
H22A C22 H22B 107.5 . . ?
P1 C23 H23 107.1 . . ?
C24 C23 P1 114.2(4) . . ?
C24 C23 H23 107.1 . . ?
C24 C23 C25 109.7(5) . . ?
C25 C23 P1 111.2(4) . . ?
C25 C23 H23 107.1 . . ?
C23 C24 H24A 109.5 . . ?
C23 C24 H24B 109.5 . . ?
C23 C24 H24C 109.5 . . ?
H24A C24 H24B 109.5 . . ?
H24A C24 H24C 109.5 . . ?
H24B C24 H24C 109.5 . . ?
C23 C25 H25A 109.5 . . ?
C23 C25 H25B 109.5 . . ?
C23 C25 H25C 109.5 . . ?
H25A C25 H25B 109.5 . . ?
H25A C25 H25C 109.5 . . ?
H25B C25 H25C 109.5 . . ?
P1 C26 H26 107.5 . . ?
C27 C26 P1 110.5(3) . . ?
C27 C26 H26 107.5 . . ?
C28 C26 P1 114.4(4) . . ?
C28 C26 H26 107.5 . . ?
C28 C26 C27 109.2(5) . . ?
C26 C27 H27A 109.5 . . ?
C26 C27 H27B 109.5 . . ?
C26 C27 H27C 109.5 . . ?
H27A C27 H27B 109.5 . . ?
H27A C27 H27C 109.5 . . ?
H27B C27 H27C 109.5 . . ?
C26 C28 H28A 109.5 . . ?
C26 C28 H28B 109.5 . . ?
C26 C28 H28C 109.5 . . ?
H28A C28 H28B 109.5 . . ?
H28A C28 H28C 109.5 . . ?
H28B C28 H28C 109.5 . . ?
N2 C29 H29A 108.6 . . ?
N2 C29 H29B 108.6 . . ?
N2 C29 C30 114.8(4) . . ?
H29A C29 H29B 107.5 . . ?
C30 C29 H29A 108.6 . . ?
C30 C29 H29B 108.6 . . ?
C31 C30 C29 118.6(4) . . ?
C31 C30 C35 120.3(4) . . ?
C35 C30 C29 121.0(4) . . ?
C30 C31 H31 118.9 . . ?
C32 C31 C30 122.1(5) . . ?
C32 C31 H31 118.9 . . ?
C31 C32 H32 120.9 . . ?
C33 C32 C31 118.2(5) . . ?
C33 C32 H32 120.9 . . ?
C32 C33 H33 119.6 . . ?
C32 C33 C34 120.7(5) . . ?
C34 C33 H33 119.6 . . ?
C33 C34 H34 118.7 . . ?
C33 C34 C35 122.5(5) . . ?
C35 C34 H34 118.7 . . ?
N3 C35 C30 120.0(4) . . ?
C34 C35 N3 123.9(4) . . ?
C34 C35 C30 116.1(4) . . ?
P2 C36 H36A 108.2 . . ?
P2 C36 H36B 108.2 . . ?
N3 C36 P2 116.2(3) . . ?
N3 C36 H36A 108.2 . . ?
N3 C36 H36B 108.2 . . ?
H36A C36 H36B 107.4 . . ?
P2 C37 H37 105.4 . . ?
C38 C37 P2 112.4(3) . . ?
C38 C37 H37 105.4 . . ?
C38 C37 C39 111.3(4) . . ?
C39 C37 P2 115.9(4) . . ?
C39 C37 H37 105.4 . . ?
C37 C38 H38A 109.5 . . ?
C37 C38 H38B 109.5 . . ?
C37 C38 H38C 109.5 . . ?
H38A C38 H38B 109.5 . . ?
H38A C38 H38C 109.5 . . ?
H38B C38 H38C 109.5 . . ?
C37 C39 H39A 109.5 . . ?
C37 C39 H39B 109.5 . . ?
C37 C39 H39C 109.5 . . ?
H39A C39 H39B 109.5 . . ?
H39A C39 H39C 109.5 . . ?
H39B C39 H39C 109.5 . . ?
P2 C40 H40 107.8 . . ?
C41 C40 P2 111.7(3) . . ?
C41 C40 H40 107.8 . . ?
C41 C40 C42 110.7(5) . . ?
C42 C40 P2 110.9(3) . . ?
C42 C40 H40 107.8 . . ?
C40 C41 H41A 109.5 . . ?
C40 C41 H41B 109.5 . . ?
C40 C41 H41C 109.5 . . ?
H41A C41 H41B 109.5 . . ?
H41A C41 H41C 109.5 . . ?
H41B C41 H41C 109.5 . . ?
C40 C42 H42A 109.5 . . ?
C40 C42 H42B 109.5 . . ?
C40 C42 H42C 109.5 . . ?
H42A C42 H42B 109.5 . . ?
H42A C42 H42C 109.5 . . ?
H42B C42 H42C 109.5 . . ?
C47 O2 C50 109.6(9) . . ?
O2 C50 H50A 110.6 . . ?
O2 C50 H50B 110.6 . . ?
O2 C50 C49 105.9(10) . . ?
H50A C50 H50B 108.7 . . ?
C49 C50 H50A 110.6 . . ?
C49 C50 H50B 110.6 . . ?
C50 C49 H49A 111.3 . . ?
C50 C49 H49B 111.3 . . ?
H49A C49 H49B 109.2 . . ?
C48 C49 C50 102.1(10) . . ?
C48 C49 H49A 111.3 . . ?
C48 C49 H49B 111.3 . . ?
C49 C48 H48A 111.5 . . ?
C49 C48 H48B 111.5 . . ?
H48A C48 H48B 109.3 . . ?
C47 C48 C49 101.3(10) . . ?
C47 C48 H48A 111.5 . . ?
C47 C48 H48B 111.5 . . ?
O2 C47 C48 108.8(9) . . ?
O2 C47 H47A 109.9 . . ?
O2 C47 H47B 109.9 . . ?
C48 C47 H47A 109.9 . . ?
C48 C47 H47B 109.9 . . ?
H47A C47 H47B 108.3 . . ?
C46 O1 C43 110.2(10) . . ?
O1 C43 H43A 109.7 . . ?
O1 C43 H43B 109.7 . . ?
O1 C43 C44 109.7(10) . . ?
H43A C43 H43B 108.2 . . ?
C44 C43 H43A 109.7 . . ?
C44 C43 H43B 109.7 . . ?
C43 C44 H44A 111.2 . . ?
C43 C44 H44B 111.2 . . ?
H44A C44 H44B 109.1 . . ?
C45 C44 C43 102.9(9) . . ?
C45 C44 H44A 111.2 . . ?
C45 C44 H44B 111.2 . . ?
C44 C45 H45A 110.4 . . ?
C44 C45 H45B 110.4 . . ?
C44 C45 C46 106.5(8) . . ?
H45A C45 H45B 108.6 . . ?
C46 C45 H45A 110.4 . . ?
C46 C45 H45B 110.4 . . ?
O1 C46 C45 108.2(9) . . ?
O1 C46 H46A 110.1 . . ?
O1 C46 H46B 110.1 . . ?
C45 C46 H46A 110.1 . . ?
C45 C46 H46B 110.1 . . ?
H46A C46 H46B 108.4 . . ?
C47A O2A C50A 110.7(9) . . ?
O2A C50A H50C 109.8 . . ?
O2A C50A H50D 109.8 . . ?
O2A C50A C49A 109.4(9) . . ?
H50C C50A H50D 108.2 . . ?
C49A C50A H50C 109.8 . . ?
C49A C50A H50D 109.8 . . ?
O2A C47A H47C 110.3 . . ?
O2A C47A H47D 110.3 . . ?
O2A C47A C48A 107.1(9) . . ?
H47C C47A H47D 108.6 . . ?
C48A C47A H47C 110.3 . . ?
C48A C47A H47D 110.3 . . ?
C50A C49A H49C 111.3 . . ?
C50A C49A H49D 111.3 . . ?
C50A C49A C48A 102.5(9) . . ?
H49C C49A H49D 109.2 . . ?
C48A C49A H49C 111.3 . . ?
C48A C49A H49D 111.3 . . ?
C47A C48A C49A 104.9(9) . . ?
C47A C48A H48C 110.8 . . ?
C47A C48A H48D 110.8 . . ?
C49A C48A H48C 110.8 . . ?
C49A C48A H48D 110.8 . . ?
H48C C48A H48D 108.8 . . ?

loop_
_geom_bond_atom_site_label_1
_geom_bond_atom_site_label_2
_geom_bond_distance
_geom_bond_site_symmetry_2
_geom_bond_publ_flag
Ni1 Sc1 2.597(3) . ?
Ni1 P1 2.145(3) . ?
Ni1 P2 2.141(3) . ?
Ni1 N5 1.795(4) . ?
Sc1 N1 2.286(4) . ?
Sc1 N5 2.144(4) . ?
Sc1 N2 2.322(4) . ?
Sc1 N4 2.143(4) . ?
Sc1 N3 2.198(4) . ?
P1 C22 1.852(5) . ?
P1 C23 1.855(5) . ?
P1 C26 1.864(5) . ?
P2 C36 1.847(5) . ?
P2 C37 1.848(5) . ?
P2 C40 1.860(5) . ?
N1 C1 1.364(6) . ?
N1 C5 1.332(5) . ?
N5 C6 1.296(5) . ?
N2 C14 1.488(6) . ?
N2 C15 1.494(6) . ?
N2 C29 1.498(6) . ?
N4 C21 1.394(5) . ?
N4 C22 1.465(5) . ?
N3 C35 1.403(6) . ?
N3 C36 1.476(5) . ?
C1 C2 1.397(6) . ?
C1 C6 1.469(6) . ?
C2 H2 0.9300 . ?
C2 C3 1.363(7) . ?
C3 H3 0.9300 . ?
C3 C4 1.386(7) . ?
C4 H4 0.9300 . ?
C4 C5 1.375(6) . ?
C5 C14 1.498(6) . ?
C6 C7 1.495(6) . ?
C7 C8 1.382(6) . ?
C7 C12 1.395(6) . ?
C8 H8 0.9300 . ?
C8 C9 1.372(7) . ?
C9 H9 0.9300 . ?
C9 C10 1.385(7) . ?
C10 C11 1.374(7) . ?
C10 C13 1.515(7) . ?
C11 H11 0.9300 . ?
C11 C12 1.384(7) . ?
C12 H12 0.9300 . ?
C13 H13A 0.9600 . ?
C13 H13B 0.9600 . ?
C13 H13C 0.9600 . ?
C14 H14A 0.9700 . ?
C14 H14B 0.9700 . ?
C15 H15A 0.9700 . ?
C15 H15B 0.9700 . ?
C15 C16 1.496(7) . ?
C16 C17 1.397(6) . ?
C16 C21 1.416(6) . ?
C17 H17 0.9300 . ?
C17 C18 1.385(8) . ?
C18 H18 0.9300 . ?
C18 C19 1.357(8) . ?
C19 H19 0.9300 . ?
C19 C20 1.384(7) . ?
C20 H20 0.9300 . ?
C20 C21 1.410(6) . ?
C22 H22A 0.9700 . ?
C22 H22B 0.9700 . ?
C23 H23 0.9800 . ?
C23 C24 1.505(8) . ?
C23 C25 1.514(8) . ?
C24 H24A 0.9600 . ?
C24 H24B 0.9600 . ?
C24 H24C 0.9600 . ?
C25 H25A 0.9600 . ?
C25 H25B 0.9600 . ?
C25 H25C 0.9600 . ?
C26 H26 0.9800 . ?
C26 C27 1.530(7) . ?
C26 C28 1.516(7) . ?
C27 H27A 0.9600 . ?
C27 H27B 0.9600 . ?
C27 H27C 0.9600 . ?
C28 H28A 0.9600 . ?
C28 H28B 0.9600 . ?
C28 H28C 0.9600 . ?
C29 H29A 0.9700 . ?
C29 H29B 0.9700 . ?
C29 C30 1.499(7) . ?
C30 C31 1.393(7) . ?
C30 C35 1.411(6) . ?
C31 H31 0.9300 . ?
C31 C32 1.380(8) . ?
C32 H32 0.9300 . ?
C32 C33 1.365(8) . ?
C33 H33 0.9300 . ?
C33 C34 1.390(7) . ?
C34 H34 0.9300 . ?
C34 C35 1.398(7) . ?
C36 H36A 0.9700 . ?
C36 H36B 0.9700 . ?
C37 H37 0.9800 . ?
C37 C38 1.517(7) . ?
C37 C39 1.519(7) . ?
C38 H38A 0.9600 . ?
C38 H38B 0.9600 . ?
C38 H38C 0.9600 . ?
C39 H39A 0.9600 . ?
C39 H39B 0.9600 . ?
C39 H39C 0.9600 . ?
C40 H40 0.9800 . ?
C40 C41 1.523(7) . ?
C40 C42 1.530(7) . ?
C41 H41A 0.9600 . ?
C41 H41B 0.9600 . ?
C41 H41C 0.9600 . ?
C42 H42A 0.9600 . ?
C42 H42B 0.9600 . ?
C42 H42C 0.9600 . ?
O2 C50 1.439(10) . ?
O2 C47 1.436(9) . ?
C50 H50A 0.9700 . ?
C50 H50B 0.9700 . ?
C50 C49 1.560(10) . ?
C49 H49A 0.9700 . ?
C49 H49B 0.9700 . ?
C49 C48 1.551(10) . ?
C48 H48A 0.9700 . ?
C48 H48B 0.9700 . ?
C48 C47 1.538(10) . ?
C47 H47A 0.9700 . ?
C47 H47B 0.9700 . ?
O1 C43 1.427(10) . ?
O1 C46 1.425(9) . ?
C43 H43A 0.9700 . ?
C43 H43B 0.9700 . ?
C43 C44 1.547(10) . ?
C44 H44A 0.9700 . ?
C44 H44B 0.9700 . ?
C44 C45 1.542(10) . ?
C45 H45A 0.9700 . ?
C45 H45B 0.9700 . ?
C45 C46 1.548(10) . ?
C46 H46A 0.9700 . ?
C46 H46B 0.9700 . ?
O2A C50A 1.433(9) . ?
O2A C47A 1.427(9) . ?
C50A H50C 0.9700 . ?
C50A H50D 0.9700 . ?
C50A C49A 1.549(10) . ?
C47A H47C 0.9700 . ?
C47A H47D 0.9700 . ?
C47A C48A 1.542(10) . ?
C49A H49C 0.9700 . ?
C49A H49D 0.9700 . ?
C49A C48A 1.555(10) . ?
C48A H48C 0.9700 . ?
C48A H48D 0.9700 . ?

loop_
_geom_torsion_atom_site_label_1
_geom_torsion_atom_site_label_2
_geom_torsion_atom_site_label_3
_geom_torsion_atom_site_label_4
_geom_torsion
_geom_torsion_site_symmetry_1
_geom_torsion_site_symmetry_2
_geom_torsion_site_symmetry_3
_geom_torsion_site_symmetry_4
_geom_torsion_publ_flag
Ni1 P1 C22 N4 -41.6(3) . . . . ?
Ni1 P1 C23 C24 79.9(5) . . . . ?
Ni1 P1 C23 C25 -44.9(4) . . . . ?
Ni1 P1 C26 C27 67.3(4) . . . . ?
Ni1 P1 C26 C28 -56.5(5) . . . . ?
Ni1 P2 C36 N3 -36.9(4) . . . . ?
Ni1 P2 C37 C38 46.4(4) . . . . ?
Ni1 P2 C37 C39 175.9(3) . . . . ?
Ni1 P2 C40 C41 -69.7(4) . . . . ?
Ni1 P2 C40 C42 54.4(4) . . . . ?
Ni1 N5 C6 C1 -179.0(5) . . . . ?
Ni1 N5 C6 C7 4.1(10) . . . . ?
Sc1 Ni1 N5 C6 -174.4(8) . . . . ?
Sc1 N1 C1 C2 -171.5(3) . . . . ?
Sc1 N1 C1 C6 8.2(5) . . . . ?
Sc1 N1 C5 C4 172.6(4) . . . . ?
Sc1 N1 C5 C14 -12.3(5) . . . . ?
Sc1 N5 C6 C1 7.7(5) . . . . ?
Sc1 N5 C6 C7 -169.3(3) . . . . ?
Sc1 N2 C14 C5 -31.1(5) . . . . ?
Sc1 N2 C15 C16 -73.6(4) . . . . ?
Sc1 N2 C29 C30 -76.2(4) . . . . ?
Sc1 N4 C21 C16 -35.7(5) . . . . ?
Sc1 N4 C21 C20 144.2(4) . . . . ?
Sc1 N4 C22 P1 32.5(4) . . . . ?
Sc1 N3 C35 C30 -31.1(6) . . . . ?
Sc1 N3 C35 C34 149.7(4) . . . . ?
Sc1 N3 C36 P2 25.6(5) . . . . ?
P1 Ni1 N5 Sc1 71.71(13) . . . . ?
P1 Ni1 N5 C6 -102.7(7) . . . . ?
P2 Ni1 N5 Sc1 -79.64(13) . . . . ?
P2 Ni1 N5 C6 105.9(7) . . . . ?
N1 C1 C2 C3 -3.3(7) . . . . ?
N1 C1 C6 N5 -10.0(5) . . . . ?
N1 C1 C6 C7 166.8(4) . . . . ?
N1 C5 C14 N2 28.0(5) . . . . ?
N5 C6 C7 C8 -28.6(6) . . . . ?
N5 C6 C7 C12 144.7(5) . . . . ?
N2 C15 C16 C17 -118.7(4) . . . . ?
N2 C15 C16 C21 61.4(5) . . . . ?
N2 C29 C30 C31 -114.8(5) . . . . ?
N2 C29 C30 C35 67.3(6) . . . . ?
C1 N1 C5 C4 -5.1(7) . . . . ?
C1 N1 C5 C14 170.0(4) . . . . ?
C1 C2 C3 C4 -1.2(8) . . . . ?
C1 C6 C7 C8 154.7(4) . . . . ?
C1 C6 C7 C12 -32.0(7) . . . . ?
C2 C1 C6 N5 169.5(4) . . . . ?
C2 C1 C6 C7 -13.6(7) . . . . ?
C2 C3 C4 C5 2.6(8) . . . . ?
C3 C4 C5 N1 0.5(8) . . . . ?
C3 C4 C5 C14 -174.1(5) . . . . ?
C4 C5 C14 N2 -157.0(4) . . . . ?
C5 N1 C1 C2 6.4(6) . . . . ?
C5 N1 C1 C6 -174.0(4) . . . . ?
C6 C1 C2 C3 177.2(5) . . . . ?
C6 C7 C8 C9 174.2(5) . . . . ?
C6 C7 C12 C11 -173.5(4) . . . . ?
C7 C8 C9 C10 -0.7(9) . . . . ?
C8 C7 C12 C11 -0.1(7) . . . . ?
C8 C9 C10 C11 0.6(8) . . . . ?
C8 C9 C10 C13 -177.1(5) . . . . ?
C9 C10 C11 C12 -0.4(8) . . . . ?
C10 C11 C12 C7 0.1(8) . . . . ?
C12 C7 C8 C9 0.4(7) . . . . ?
C13 C10 C11 C12 177.4(5) . . . . ?
C14 N2 C15 C16 52.3(5) . . . . ?
C14 N2 C29 C30 162.3(4) . . . . ?
C15 N2 C14 C5 -152.7(4) . . . . ?
C15 N2 C29 C30 38.6(5) . . . . ?
C15 C16 C17 C18 178.9(5) . . . . ?
C15 C16 C21 N4 0.9(6) . . . . ?
C15 C16 C21 C20 -179.0(4) . . . . ?
C16 C17 C18 C19 -0.6(8) . . . . ?
C17 C16 C21 N4 -179.0(4) . . . . ?
C17 C16 C21 C20 1.1(6) . . . . ?
C17 C18 C19 C20 2.3(8) . . . . ?
C18 C19 C20 C21 -2.4(7) . . . . ?
C19 C20 C21 N4 -179.3(4) . . . . ?
C19 C20 C21 C16 0.6(6) . . . . ?
C21 N4 C22 P1 -165.4(3) . . . . ?
C21 C16 C17 C18 -1.1(7) . . . . ?
C22 P1 C23 C24 -163.7(5) . . . . ?
C22 P1 C23 C25 71.4(4) . . . . ?
C22 P1 C26 C27 -56.8(4) . . . . ?
C22 P1 C26 C28 179.4(4) . . . . ?
C22 N4 C21 C16 164.5(4) . . . . ?
C22 N4 C21 C20 -15.6(6) . . . . ?
C23 P1 C22 N4 -160.1(3) . . . . ?
C23 P1 C26 C27 -158.2(4) . . . . ?
C23 P1 C26 C28 78.0(5) . . . . ?
C26 P1 C22 N4 93.8(4) . . . . ?
C26 P1 C23 C24 -62.0(6) . . . . ?
C26 P1 C23 C25 173.1(4) . . . . ?
C29 N2 C14 C5 83.3(5) . . . . ?
C29 N2 C15 C16 173.7(3) . . . . ?
C29 C30 C31 C32 -177.6(6) . . . . ?
C29 C30 C35 N3 -3.0(7) . . . . ?
C29 C30 C35 C34 176.3(5) . . . . ?
C30 C31 C32 C33 1.2(10) . . . . ?
C31 C30 C35 N3 179.2(5) . . . . ?
C31 C30 C35 C34 -1.5(7) . . . . ?
C31 C32 C33 C34 -1.3(10) . . . . ?
C32 C33 C34 C35 -0.1(10) . . . . ?
C33 C34 C35 N3 -179.3(5) . . . . ?
C33 C34 C35 C30 1.5(8) . . . . ?
C35 N3 C36 P2 -169.1(3) . . . . ?
C35 C30 C31 C32 0.2(9) . . . . ?
C36 P2 C37 C38 163.2(4) . . . . ?
C36 P2 C37 C39 -67.2(4) . . . . ?
C36 P2 C40 C41 174.0(4) . . . . ?
C36 P2 C40 C42 -61.9(4) . . . . ?
C36 N3 C35 C30 164.5(4) . . . . ?
C36 N3 C35 C34 -14.7(6) . . . . ?
C37 P2 C36 N3 -165.1(3) . . . . ?
C37 P2 C40 C41 70.5(4) . . . . ?
C37 P2 C40 C42 -165.4(4) . . . . ?
C40 P2 C36 N3 88.4(4) . . . . ?
C40 P2 C37 C38 -92.2(4) . . . . ?
C40 P2 C37 C39 37.3(4) . . . . ?
O2 C50 C49 C48 -32(3) . . . . ?
C50 O2 C47 C48 5(3) . . . . ?
C50 C49 C48 C47 33(3) . . . . ?
C49 C48 C47 O2 -25(3) . . . . ?
C47 O2 C50 C49 17(3) . . . . ?
O1 C43 C44 C45 15(4) . . . . ?
C43 O1 C46 C45 10(4) . . . . ?
C43 C44 C45 C46 -8(4) . . . . ?
C44 C45 C46 O1 -1(4) . . . . ?
C46 O1 C43 C44 -16(4) . . . . ?
O2A C50A C49A C48A 13(3) . . . . ?
O2A C47A C48A C49A 23(3) . . . . ?
C50A O2A C47A C48A -16(3) . . . . ?
C50A C49A C48A C47A -21(3) . . . . ?
C47A O2A C50A C49A 1(4) . . . . ?
